data_4325981
loop_
_publ_author_name
'Mark J. Saly'
'Jing Li'
'Mary Jane Heeg'
'Charles H. Winter'

_publ_section_title
;
 Efficient Hydride and Pyrazolyl Redistribution upon Thermolysis of a
 Calcium Complex Containing Dihydrobis(pyrazolyl)borate Ligands
;
_journal_name_full 'Inorganic Chemistry'
_journal_page_first 7385
_journal_page_last 7387
_journal_paper_doi 10.1021/ic2012815
_journal_volume 50
_journal_year 2011
_chemical_formula_sum 'C47 H81 B7 Ca3 N18 O13'
_chemical_formula_weight 1302.21
_chemical_name_systematic
; 
 ? 
;
_space_group_IT_number 176
_symmetry_cell_setting hexagonal
_symmetry_space_group_name_Hall '-P 6c'
_symmetry_space_group_name_H-M 'P 63/m'
_atom_sites_solution_hydrogens geom
_atom_sites_solution_primary direct
_atom_sites_solution_secondary difmap
_audit_creation_method SHELXL-97
_cell_angle_alpha 90.00
_cell_angle_beta 90.00
_cell_angle_gamma 120.00
_cell_formula_units_Z 2
_cell_length_a 16.9880(4)
_cell_length_b 16.9880(4)
_cell_length_c 13.5711(4)
_cell_measurement_reflns_used 5312
_cell_measurement_temperature 100(2)
_cell_measurement_theta_max 24.8
_cell_measurement_theta_min 2.4
_cell_volume 3391.80(15)
_computing_cell_refinement 'Bruker APEX2'
_computing_data_collection 'Bruker APEX2'
_computing_data_reduction 'Bruker APEX2'
_computing_molecular_graphics SHELXTL-Plus
_computing_publication_material SHELXL-97
_computing_structure_refinement 'SHELXL-97 (Sheldrick, 1997)'
_computing_structure_solution 'SHELXS-97 (Sheldrick, 1990)'
_diffrn_ambient_temperature 100(2)
_diffrn_measured_fraction_theta_full 0.999
_diffrn_measured_fraction_theta_max 0.999
_diffrn_measurement_method 'Bruker APEX2'
_diffrn_radiation_monochromator graphite
_diffrn_radiation_source 'fine-focus sealed tube'
_diffrn_radiation_type MoK\a
_diffrn_radiation_wavelength 0.71073
_diffrn_reflns_av_R_equivalents 0.0904
_diffrn_reflns_av_sigmaI/netI 0.0463
_diffrn_reflns_limit_h_max 0
_diffrn_reflns_limit_h_min -19
_diffrn_reflns_limit_k_max 22
_diffrn_reflns_limit_k_min 0
_diffrn_reflns_limit_l_max 18
_diffrn_reflns_limit_l_min 0
_diffrn_reflns_number 40352
_diffrn_reflns_theta_full 28.27
_diffrn_reflns_theta_max 28.27
_diffrn_reflns_theta_min 2.04
_exptl_absorpt_coefficient_mu 0.311
_exptl_absorpt_correction_T_max 0.9695
_exptl_absorpt_correction_T_min 0.9318
_exptl_absorpt_correction_type multi-scan
_exptl_absorpt_process_details 'SADABS, Sheldrick, 1997'
_exptl_crystal_colour colorless
_exptl_crystal_density_diffrn 1.275
_exptl_crystal_description rods
_exptl_crystal_F_000 1376
_exptl_crystal_size_max 0.23
_exptl_crystal_size_mid 0.11
_exptl_crystal_size_min 0.10
_platon_squeeze_details
;
;
_refine_diff_density_max 0.323
_refine_diff_density_min -0.306
_refine_diff_density_rms 0.055
_refine_ls_extinction_method none
_refine_ls_goodness_of_fit_ref 1.007
_refine_ls_hydrogen_treatment mixed
_refine_ls_matrix_type full
_refine_ls_number_parameters 162
_refine_ls_number_reflns 2920
_refine_ls_number_restraints 0
_refine_ls_restrained_S_all 1.007
_refine_ls_R_factor_all 0.0686
_refine_ls_R_factor_gt 0.0405
_refine_ls_shift/su_max 0.000
_refine_ls_shift/su_mean 0.000
_refine_ls_structure_factor_coef Fsqd
_refine_ls_weighting_details 'calc w=1/[\s^2^(Fo^2^)+(0.0506P)^2^+0.7758P] where P=(Fo^2^+2Fc^2^)/3'
_refine_ls_weighting_scheme calc
_refine_ls_wR_factor_gt 0.0954
_refine_ls_wR_factor_ref 0.1035
_reflns_number_gt 2074
_reflns_number_total 2920
_reflns_threshold_expression >2sigma(I)
_cod_data_source_file ic2012815_si_002_4.cif
_cod_data_source_block bcat
_cod_database_code 4325981

loop_
_symmetry_equiv_pos_as_xyz
'x, y, z'
'-y, x-y, z'
'-x+y, -x, z'
'-x, -y, z+1/2'
'y, -x+y, z+1/2'
'x-y, x, z+1/2'
'-x, -y, -z'
'y, -x+y, -z'
'x-y, x, -z'
'x, y, -z-1/2'
'-y, x-y, -z-1/2'
'-x+y, -x, -z-1/2'

loop_
_atom_site_label
_atom_site_type_symbol
_atom_site_fract_x
_atom_site_fract_y
_atom_site_fract_z
_atom_site_U_iso_or_equiv
_atom_site_adp_type
_atom_site_occupancy
_atom_site_symmetry_multiplicity
_atom_site_calc_flag
_atom_site_refinement_flags
_atom_site_disorder_assembly
_atom_site_disorder_group
Ca1 Ca 0.43542(3) 0.23197(3) 0.7500 0.01880(13) Uani 1 2 d S . .
N1 N 0.32110(9) 0.13079(10) 0.62915(11) 0.0234(3) Uani 1 1 d . . .
N2 N 0.23163(9) 0.08704(9) 0.65621(11) 0.0231(3) Uani 1 1 d . . .
C1 C 0.32372(13) 0.09271(12) 0.54437(14) 0.0282(4) Uani 1 1 d . . .
H1 H 0.3777 0.1102 0.5079 0.034 Uiso 1 1 calc R . .
C2 C 0.23819(13) 0.02454(12) 0.51580(14) 0.0314(4) Uani 1 1 d . . .
H2 H 0.2224 -0.0128 0.4588 0.038 Uiso 1 1 calc R . .
C3 C 0.18181(12) 0.02334(12) 0.58821(14) 0.0287(4) Uani 1 1 d . . .
H3 H 0.1178 -0.0160 0.5904 0.034 Uiso 1 1 calc R . .
N3 N 0.31872(13) 0.27718(13) 0.7500 0.0277(5) Uani 1 2 d S . .
N4 N 0.22844(13) 0.21332(13) 0.7500 0.0228(4) Uani 1 2 d S . .
C4 C 0.32196(18) 0.35639(18) 0.7500 0.0402(8) Uani 1 2 d S . .
H4 H 0.3766 0.4135 0.7500 0.048 Uiso 1 2 calc SR . .
C5 C 0.2359(2) 0.3461(2) 0.7500 0.0466(9) Uani 1 2 d S . .
H5 H 0.2204 0.3926 0.7500 0.056 Uiso 1 2 calc SR . .
C6 C 0.17837(18) 0.2546(2) 0.7500 0.0346(6) Uani 1 2 d S . .
H6 H 0.1139 0.2249 0.7500 0.041 Uiso 1 2 calc SR . .
B1 B 0.19673(19) 0.11123(19) 0.7500 0.0254(6) Uani 1 2 d S . .
H1B1 H 0.1230(16) 0.0750(15) 0.7500 0.015(6) Uiso 1 2 d S . .
B2 B 0.57586(18) 0.16375(18) 0.7500 0.0221(6) Uani 1 2 d S . .
O1 O 0.47757(11) 0.10827(11) 0.7500 0.0259(4) Uani 1 2 d S . .
C7 C 0.44202(17) 0.01221(16) 0.7500 0.0321(6) Uani 1 2 d S . .
H7A H 0.4644 -0.0049 0.8090 0.039 Uiso 0.50 1 calc PR . .
H7B H 0.4644 -0.0049 0.6910 0.039 Uiso 0.50 1 calc PR . .
C8 C 0.34099(17) -0.03885(16) 0.7500 0.0299(6) Uani 1 2 d S . .
H8A H 0.3187 -0.0337 0.6851 0.036 Uiso 0.50 1 calc PR . .
H8B H 0.3185 -0.0135 0.8002 0.036 Uiso 0.50 1 calc PR . .
H8C H 0.3192 -0.1030 0.7647 0.036 Uiso 0.50 1 calc PR . .
O2 O 0.58531(10) 0.25552(10) 0.7500 0.0211(4) Uani 1 2 d S . .
B3 B 0.6667 0.3333 0.7500 0.0211(9) Uani 1 6 d S . .
O3 O 0.52700(8) 0.37674(8) 0.66701(10) 0.0252(3) Uani 1 1 d . . .
C9 C 0.56137(14) 0.40390(14) 0.57074(16) 0.0380(5) Uani 1 1 d . . .
H9A H 0.5978 0.3758 0.5506 0.046 Uiso 1 1 calc R A 1
H9B H 0.6001 0.4708 0.5668 0.046 Uiso 1 1 calc R A 1
C10 C 0.4790(7) 0.3713(7) 0.5064(9) 0.059(3) Uani 0.50 1 d P B 1
H10A H 0.4382 0.3061 0.5170 0.071 Uiso 0.50 1 calc PR B 1
H10B H 0.4978 0.3822 0.4371 0.071 Uiso 0.50 1 calc PR B 1
H10C H 0.4472 0.4044 0.5230 0.071 Uiso 0.50 1 calc PR B 1
C10' C 0.4965(8) 0.3479(8) 0.4926(9) 0.054(2) Uani 0.50 1 d P B 2
H10D H 0.4787 0.2839 0.5023 0.065 Uiso 0.50 1 calc PR B 2
H10E H 0.5254 0.3682 0.4279 0.065 Uiso 0.50 1 calc PR B 2
H10F H 0.4424 0.3544 0.4958 0.065 Uiso 0.50 1 calc PR B 2

loop_
_atom_site_aniso_label
_atom_site_aniso_U_11
_atom_site_aniso_U_22
_atom_site_aniso_U_33
_atom_site_aniso_U_23
_atom_site_aniso_U_13
_atom_site_aniso_U_12
Ca1 0.0136(2) 0.0155(2) 0.0270(3) 0.000 0.000 0.00703(18)
N1 0.0206(7) 0.0254(7) 0.0236(8) -0.0005(6) -0.0008(6) 0.0109(6)
N2 0.0201(7) 0.0208(7) 0.0239(8) 0.0007(6) -0.0024(6) 0.0068(6)
C1 0.0325(10) 0.0324(9) 0.0234(10) -0.0011(8) -0.0002(8) 0.0190(8)
C2 0.0429(11) 0.0283(9) 0.0246(10) -0.0058(8) -0.0084(9) 0.0189(8)
C3 0.0273(9) 0.0216(8) 0.0303(10) -0.0030(8) -0.0095(8) 0.0072(7)
N3 0.0143(9) 0.0212(10) 0.0476(15) 0.000 0.000 0.0087(8)
N4 0.0142(9) 0.0270(11) 0.0270(11) 0.000 0.000 0.0102(8)
C4 0.0243(13) 0.0222(13) 0.075(2) 0.000 0.000 0.0124(11)
C5 0.0326(15) 0.0369(16) 0.082(3) 0.000 0.000 0.0257(14)
C6 0.0236(13) 0.0447(16) 0.0434(18) 0.000 0.000 0.0231(12)
B1 0.0192(13) 0.0237(14) 0.0278(16) 0.000 0.000 0.0067(11)
B2 0.0195(12) 0.0179(12) 0.0298(15) 0.000 0.000 0.0101(11)
O1 0.0167(8) 0.0186(8) 0.0420(11) 0.000 0.000 0.0084(7)
C7 0.0266(13) 0.0171(12) 0.0514(18) 0.000 0.000 0.0100(10)
C8 0.0253(13) 0.0190(12) 0.0423(17) 0.000 0.000 0.0088(10)
O2 0.0162(8) 0.0170(8) 0.0301(10) 0.000 0.000 0.0082(7)
B3 0.0205(13) 0.0205(13) 0.022(2) 0.000 0.000 0.0103(7)
O3 0.0205(6) 0.0207(6) 0.0310(7) 0.0038(5) -0.0013(5) 0.0076(5)
C9 0.0379(11) 0.0344(10) 0.0319(11) 0.0037(9) -0.0026(9) 0.0106(9)
C10 0.053(5) 0.054(5) 0.049(6) 0.015(4) -0.020(4) 0.011(3)
C10' 0.048(4) 0.065(6) 0.033(3) 0.004(4) -0.009(3) 0.016(3)

loop_
_atom_type_symbol
_atom_type_description
_atom_type_scat_dispersion_real
_atom_type_scat_dispersion_imag
_atom_type_scat_source
C C 0.0033 0.0016 'International Tables Vol C Tables 4.2.6.8 and 6.1.1.4'
H H 0.0000 0.0000 'International Tables Vol C Tables 4.2.6.8 and 6.1.1.4'
B B 0.0013 0.0007 'International Tables Vol C Tables 4.2.6.8 and 6.1.1.4'
N N 0.0061 0.0033 'International Tables Vol C Tables 4.2.6.8 and 6.1.1.4'
O O 0.0106 0.0060 'International Tables Vol C Tables 4.2.6.8 and 6.1.1.4'
Ca Ca 0.2262 0.3064 'International Tables Vol C Tables 4.2.6.8 and 6.1.1.4'

loop_
_geom_angle_atom_site_label_1
_geom_angle_atom_site_label_2
_geom_angle_atom_site_label_3
_geom_angle
_geom_angle_site_symmetry_1
_geom_angle_site_symmetry_3
O2 Ca1 O3 74.89(4) . 10_557
O2 Ca1 O3 74.89(4) . .
O3 Ca1 O3 55.19(6) 10_557 .
O2 Ca1 N3 155.90(6) . .
O3 Ca1 N3 83.80(5) 10_557 .
O3 Ca1 N3 83.80(5) . .
O2 Ca1 N1 121.51(4) . .
O3 Ca1 N1 153.64(5) 10_557 .
O3 Ca1 N1 106.24(5) . .
N3 Ca1 N1 74.97(5) . .
O2 Ca1 N1 121.51(4) . 10_557
O3 Ca1 N1 106.24(5) 10_557 10_557
O3 Ca1 N1 153.64(5) . 10_557
N3 Ca1 N1 74.97(5) . 10_557
N1 Ca1 N1 83.41(7) . 10_557
O2 Ca1 O1 54.24(5) . .
O3 Ca1 O1 122.35(4) 10_557 .
O3 Ca1 O1 122.35(4) . .
N3 Ca1 O1 149.85(6) . .
N1 Ca1 O1 82.68(4) . .
N1 Ca1 O1 82.68(4) 10_557 .
O2 Ca1 B2 62.88(6) . 3_665
O3 Ca1 B2 29.22(3) 10_557 3_665
O3 Ca1 B2 29.22(3) . 3_665
N3 Ca1 B2 93.02(7) . 3_665
N1 Ca1 B2 135.46(4) . 3_665
N1 Ca1 B2 135.46(4) 10_557 3_665
O1 Ca1 B2 117.13(6) . 3_665
O2 Ca1 B2 27.10(6) . .
O3 Ca1 B2 98.85(5) 10_557 .
O3 Ca1 B2 98.85(5) . .
N3 Ca1 B2 177.00(7) . .
N1 Ca1 B2 102.85(5) . .
N1 Ca1 B2 102.85(5) 10_557 .
O1 Ca1 B2 27.15(6) . .
B2 Ca1 B2 89.98(10) 3_665 .
C1 N1 N2 105.44(14) . .
C1 N1 Ca1 135.04(12) . .
N2 N1 Ca1 118.33(10) . .
C3 N2 N1 109.46(15) . .
C3 N2 B1 127.34(16) . .
N1 N2 B1 123.19(15) . .
N1 C1 C2 111.84(17) . .
C3 C2 C1 104.22(16) . .
N2 C3 C2 109.04(16) . .
C4 N3 N4 105.52(19) . .
C4 N3 Ca1 133.63(17) . .
N4 N3 Ca1 120.84(14) . .
C6 N4 N3 109.7(2) . .
C6 N4 B1 129.2(2) . .
N3 N4 B1 121.12(19) . .
N3 C4 C5 111.6(2) . .
C6 C5 C4 104.8(2) . .
N4 C6 C5 108.4(2) . .
N4 B1 N2 109.61(13) . 10_557
N4 B1 N2 109.61(13) . .
N2 B1 N2 111.0(2) 10_557 .
O1 B2 O3 116.22(13) . 11_657
O1 B2 O3 116.22(13) . 2_655
O3 B2 O3 100.24(18) 11_657 2_655
O1 B2 O2 99.63(18) . .
O3 B2 O2 112.59(14) 11_657 .
O3 B2 O2 112.59(14) 2_655 .
O1 B2 Ca1 157.03(16) . 2_655
O3 B2 Ca1 53.97(9) 11_657 2_655
O3 B2 Ca1 53.97(9) 2_655 2_655
O2 B2 Ca1 103.34(14) . 2_655
O1 B2 Ca1 52.96(11) . .
O3 B2 Ca1 129.57(9) 11_657 .
O3 B2 Ca1 129.57(9) 2_655 .
O2 B2 Ca1 46.67(10) . .
Ca1 B2 Ca1 150.02(9) 2_655 .
C7 O1 B2 115.73(18) . .
C7 O1 Ca1 144.38(14) . .
B2 O1 Ca1 99.90(13) . .
O1 C7 C8 111.8(2) . .
B3 O2 B2 123.17(15) . .
B3 O2 Ca1 130.60(9) . .
B2 O2 Ca1 106.23(13) . .
O2 B3 O2 120.0 2_655 .
O2 B3 O2 120.0 2_655 3_665
O2 B3 O2 120.0 . 3_665
C9 O3 B2 117.92(14) . 3_665
C9 O3 Ca1 135.27(11) . .
B2 O3 Ca1 96.81(10) 3_665 .
O3 C9 C10' 113.5(5) . .
O3 C9 C10 105.1(5) . .
C10' C9 C10 24.5(4) . .

loop_
_geom_bond_atom_site_label_1
_geom_bond_atom_site_label_2
_geom_bond_distance
_geom_bond_site_symmetry_2
Ca1 O2 2.3719(16) .
Ca1 O3 2.4313(12) 10_557
Ca1 O3 2.4313(12) .
Ca1 N3 2.4580(19) .
Ca1 N1 2.4653(15) .
Ca1 N1 2.4653(15) 10_557
Ca1 O1 2.5365(16) .
Ca1 B2 2.985(3) 3_665
Ca1 B2 3.131(3) .
N1 C1 1.332(2) .
N1 N2 1.3667(19) .
N2 C3 1.350(2) .
N2 B1 1.544(2) .
C1 C2 1.386(3) .
C2 C3 1.365(3) .
N3 C4 1.319(3) .
N3 N4 1.366(3) .
N4 C6 1.346(3) .
N4 B1 1.537(3) .
C4 C5 1.383(4) .
C5 C6 1.361(4) .
B1 N2 1.544(2) 10_557
B2 O1 1.450(3) .
B2 O3 1.468(2) 11_657
B2 O3 1.468(2) 2_655
B2 O2 1.485(3) .
B2 Ca1 2.985(3) 2_655
O1 C7 1.429(3) .
C7 C8 1.486(4) .
O2 B3 1.3530(15) .
B3 O2 1.3530(15) 2_655
B3 O2 1.3530(15) 3_665
O3 C9 1.411(2) .
O3 B2 1.468(2) 3_665
C9 C10' 1.483(12) .
C9 C10 1.501(12) .

loop_
_platon_squeeze_void_nr
_platon_squeeze_void_average_x
_platon_squeeze_void_average_y
_platon_squeeze_void_average_z
_platon_squeeze_void_volume
_platon_squeeze_void_count_electrons
1 0.000 0.000 0.000 6.8 0.4
2 0.667 0.333 0.250 163.4 30.9
3 0.000 0.000 0.500 6.8 0.4
4 0.333 0.667 0.750 163.5 31.0
